data_7151776
loop_
_publ_author_name
'Schanderl, Martin'
'Jeong, Won Boo'
'Schwarz, Michael'
'Reiser, Oliver'

_publ_section_title
;
 Stereoselective rearrangement of guaianolides to tricyclic
 \d-valerolactones.
;
_journal_issue 7
_journal_name_full 'Organic &amp; biomolecular chemistry'
_journal_page_first 2543
_journal_page_last 2547
_journal_paper_doi 10.1039/c0ob00919a
_journal_volume 9
_journal_year 2011
_chemical_absolute_configuration syn
_chemical_compound_source 'see text'
_chemical_formula_moiety 'C16 H22 O4'
_chemical_formula_sum 'C16 H22 O4'
_chemical_formula_weight 278.34
_chemical_name_systematic ?
_space_group_IT_number 5
_symmetry_cell_setting monoclinic
_symmetry_Int_Tables_number 5
_symmetry_space_group_name_Hall 'C 2y'
_symmetry_space_group_name_H-M 'C 1 2 1'
_atom_sites_solution_hydrogens geom
_atom_sites_solution_primary direct
_atom_sites_solution_secondary difmap
_cell_angle_alpha 90
_cell_angle_beta 96.1609(15)
_cell_angle_gamma 90
_cell_formula_units_Z 4
_cell_length_a 17.9518(3)
_cell_length_b 8.62335(15)
_cell_length_c 9.25071(15)
_cell_measurement_reflns_used 4295
_cell_measurement_temperature 123
_cell_measurement_theta_max 76.0817
_cell_measurement_theta_min 4.8042
_cell_volume 1423.78(4)
_computing_cell_refinement
;
CrysAlisPro, Oxford Diffraction Ltd.,
Version 1.171.33.55 (release 05-01-2010 CrysAlis171 .NET)
;
_computing_data_collection
;
CrysAlisPro, Oxford Diffraction Ltd.,
Version 1.171.33.55 (release 05-01-2010 CrysAlis171 .NET)
;
_computing_data_reduction
;
CrysAlisPro, Oxford Diffraction Ltd.,
Version 1.171.33.55 (release 05-01-2010 CrysAlis171 .NET)
;
_computing_molecular_graphics 'PLATON (Spek, 1990)'
_computing_publication_material 'PLATON (Spek, 2003)'
_computing_structure_refinement 'SHELXL-97 (Sheldrick, 1997)'
_computing_structure_solution 'SIR-97 (Altomare, 1999)'
_diffrn_ambient_temperature 123
_diffrn_detector_area_resol_mean 10.3546
_diffrn_measured_fraction_theta_full 0.973
_diffrn_measured_fraction_theta_max 0.973
_diffrn_measurement_details
;
1 omega -117.00 -45.00 1.2000 2.0000
omega____ theta____ kappa____ phi______ frames
- -41.0814 -169.0000 -44.0000 60

2 omega -117.00 -21.00 1.2000 2.0000
omega____ theta____ kappa____ phi______ frames
- -41.0814 -38.0000 0.0000 80

3 omega -46.00 -6.40 1.2000 2.0000
omega____ theta____ kappa____ phi______ frames
- -41.0814 125.0000 -180.0000 33

4 omega -123.00 -47.40 1.2000 2.0000
omega____ theta____ kappa____ phi______ frames
- -41.0814 -169.0000 27.0000 63

5 omega 13.00 109.00 1.2000 2.0000
omega____ theta____ kappa____ phi______ frames
- 41.0814 77.0000 90.0000 80

6 omega -78.00 -51.60 1.2000 8.0000
omega____ theta____ kappa____ phi______ frames
- -83.0000 -77.0000 90.0000 22

7 omega -76.00 -49.60 1.2000 8.0000
omega____ theta____ kappa____ phi______ frames
- -83.0000 -77.0000 60.0000 22

8 omega -76.00 -49.60 1.2000 8.0000
omega____ theta____ kappa____ phi______ frames
- -83.0000 -77.0000 30.0000 22

9 omega -103.80 -51.00 1.2000 8.0000
omega____ theta____ kappa____ phi______ frames
- -83.0000 -71.0000 -5.0000 44

10 omega 37.00 109.00 1.2000 8.0000
omega____ theta____ kappa____ phi______ frames
- 113.0000 -115.0000 99.0000 60

11 omega 46.00 76.00 1.2000 8.0000
omega____ theta____ kappa____ phi______ frames
- 113.0000 -45.0000 -120.0000 25

12 omega 38.00 72.80 1.2000 8.0000
omega____ theta____ kappa____ phi______ frames
- 113.0000 -45.0000 -60.0000 29

13 omega 79.00 154.60 1.2000 8.0000
omega____ theta____ kappa____ phi______ frames
- 113.0000 77.0000 60.0000 63

14 omega 41.00 69.80 1.2000 8.0000
omega____ theta____ kappa____ phi______ frames
- 113.0000 -45.0000 -90.0000 24

15 omega 86.00 156.80 1.2000 8.0000
omega____ theta____ kappa____ phi______ frames
- 113.0000 45.0000 0.0000 59

16 omega 81.00 129.00 1.2000 8.0000
omega____ theta____ kappa____ phi______ frames
- 113.0000 77.0000 30.0000 40

17 omega 54.00 157.20 1.2000 8.0000
omega____ theta____ kappa____ phi______ frames
- 113.0000 15.0000 -150.0000 86

18 omega 79.00 141.40 1.2000 8.0000
omega____ theta____ kappa____ phi______ frames
- 113.0000 77.0000 90.0000 52

19 omega 89.00 155.00 1.2000 8.0000
omega____ theta____ kappa____ phi______ frames
- 113.0000 77.0000 -150.0000 55

20 omega 40.00 60.40 1.2000 8.0000
omega____ theta____ kappa____ phi______ frames
- 113.0000 -45.0000 -30.0000 17

;
_diffrn_measurement_device_type 'SuperNova, Single source at offset), Atlas'
_diffrn_measurement_method '\w scans'
_diffrn_radiation_monochromator mirror
_diffrn_radiation_probe x-ray
_diffrn_radiation_source 'SuperNova (Cu) X-ray Source'
_diffrn_radiation_type CuK\a
_diffrn_radiation_wavelength 1.54184
_diffrn_reflns_av_R_equivalents 0.0104
_diffrn_reflns_av_sigmaI/netI 0.0107
_diffrn_reflns_limit_h_max 22
_diffrn_reflns_limit_h_min -20
_diffrn_reflns_limit_k_max 10
_diffrn_reflns_limit_k_min -10
_diffrn_reflns_limit_l_max 11
_diffrn_reflns_limit_l_min -10
_diffrn_reflns_number 4531
_diffrn_reflns_reduction_process
;
;
_diffrn_reflns_theta_full 76.27
_diffrn_reflns_theta_max 76.27
_diffrn_reflns_theta_min 4.81
_exptl_absorpt_coefficient_mu 0.750
_exptl_absorpt_correction_T_max 0.958
_exptl_absorpt_correction_T_min 0.857
_exptl_absorpt_correction_type analytical
_exptl_absorpt_process_details
;
CrysAlisPro, Oxford Diffraction Ltd.,
Version 1.171.33.42 (release 29-05-2009 CrysAlis171 .NET)
Analytical numeric absorption correction using a multifaceted crystal
model based on expressions derived by R.C. Clark & J.S. Reid.
(Clark, R. C. & Reid, J. S. (1995). Acta Cryst. A51, 887-897)
;
_exptl_crystal_colour colourless
_exptl_crystal_density_diffrn 1.298
_exptl_crystal_density_method 'Not Measured'
_exptl_crystal_description 'flat parallelepiped'
_exptl_crystal_F_000 600
_exptl_crystal_size_max 0.3052
_exptl_crystal_size_mid 0.1169
_exptl_crystal_size_min 0.0594
_refine_diff_density_max 0.163
_refine_diff_density_min -0.184
_refine_diff_density_rms 0.036
_refine_ls_abs_structure_details 'Flack H.D. (1983), Acta Cryst. A39, 876-881'
_refine_ls_abs_structure_Flack 0.03(15)
_refine_ls_extinction_method none
_refine_ls_goodness_of_fit_ref 1.078
_refine_ls_hydrogen_treatment constr
_refine_ls_matrix_type full
_refine_ls_number_parameters 182
_refine_ls_number_reflns 2765
_refine_ls_number_restraints 1
_refine_ls_restrained_S_all 1.078
_refine_ls_R_factor_all 0.0298
_refine_ls_R_factor_gt 0.0293
_refine_ls_shift/su_max 0.000
_refine_ls_shift/su_mean 0.000
_refine_ls_structure_factor_coef Fsqd
_refine_ls_weighting_details 'calc w=1/[\s^2^(Fo^2^)+(0.0519P)^2^+0.4185P] where P=(Fo^2^+2Fc^2^)/3'
_refine_ls_weighting_scheme calc
_refine_ls_wR_factor_gt 0.0815
_refine_ls_wR_factor_ref 0.0819
_reflns_number_gt 2723
_reflns_number_total 2765
_reflns_threshold_expression I>2\s(I)
_cod_data_source_file c0ob00919a.txt
_cod_data_source_block j025
_cod_depositor_comments
;
The following automatic conversions were performed:
'_symmetry_cell_setting' value 'Monoclinic' changed to 'monoclinic'
according to '/home/saulius/struct/CIF-dictionaries/cif_core.dic'
dictionary named 'cif_core.dic' version 2.4.1 from 2010-06-29.

Automatic conversion script
Id: cif_fix_enum 1555 2011-01-17 13:19:09Z saulius 
;
_cod_original_sg_symbol_H-M 'C 2'
_cod_database_code 7151776

loop_
_symmetry_equiv_pos_site_id
_symmetry_equiv_pos_as_xyz
1 x,y,z
2 -x,y,-z
3 1/2+x,1/2+y,z
4 1/2-x,1/2+y,-z

loop_
_atom_site_aniso_label
_atom_site_aniso_U_11
_atom_site_aniso_U_22
_atom_site_aniso_U_33
_atom_site_aniso_U_23
_atom_site_aniso_U_13
_atom_site_aniso_U_12
O1 0.0263(4) 0.0277(5) 0.0208(4) -0.0076(4) 0.0029(3) -0.0017(3)
O2 0.0299(5) 0.0528(7) 0.0445(6) -0.0215(6) 0.0108(4) -0.0015(5)
O3 0.0376(5) 0.0297(5) 0.0307(5) 0.0023(4) 0.0070(4) -0.0061(4)
O4 0.0350(5) 0.0297(5) 0.0297(5) -0.0053(4) 0.0131(4) -0.0065(4)
C1 0.0255(6) 0.0216(6) 0.0197(6) -0.0004(5) 0.0025(4) 0.0035(5)
C2 0.0489(8) 0.0209(7) 0.0223(6) -0.0005(5) 0.0087(6) 0.0039(6)
C3 0.0443(8) 0.0296(7) 0.0217(6) -0.0071(5) 0.0065(6) -0.0069(6)
C4 0.0459(8) 0.0310(8) 0.0196(6) -0.0061(6) 0.0077(5) -0.0025(6)
C5 0.0384(7) 0.0287(7) 0.0173(6) -0.0014(5) 0.0058(5) -0.0020(6)
C6 0.0265(6) 0.0226(6) 0.0209(6) -0.0014(5) 0.0057(5) 0.0009(5)
C7 0.0221(5) 0.0223(6) 0.0158(5) -0.0019(5) 0.0018(4) 0.0012(5)
C8 0.0217(5) 0.0244(6) 0.0171(5) -0.0025(5) 0.0011(4) 0.0005(5)
C9 0.0225(6) 0.0248(7) 0.0179(6) -0.0052(5) 0.0016(4) -0.0001(5)
C10 0.0291(6) 0.0286(7) 0.0187(6) -0.0026(5) 0.0057(4) 0.0000(5)
C11 0.0267(6) 0.0220(6) 0.0205(6) -0.0004(5) 0.0022(5) 0.0005(5)
C12 0.0322(6) 0.0254(7) 0.0243(6) -0.0049(6) 0.0073(5) -0.0005(6)
C13 0.0476(8) 0.0305(8) 0.0243(7) -0.0085(5) 0.0073(6) -0.0043(6)
C14 0.0396(7) 0.0267(7) 0.0225(6) 0.0025(5) 0.0055(5) 0.0013(6)
C15 0.0294(6) 0.0233(6) 0.0240(6) -0.0025(5) 0.0054(5) -0.0013(6)
C16 0.0242(6) 0.0279(7) 0.0222(6) -0.0013(6) 0.0006(5) -0.0022(6)

loop_
_atom_site_label
_atom_site_type_symbol
_atom_site_thermal_displace_type
_atom_site_fract_x
_atom_site_fract_y
_atom_site_fract_z
_atom_site_occupancy
_atom_site_U_iso_or_equiv
_atom_site_calc_flag
_atom_site_refinement_flags
O1 O Uani -0.13395(5) -0.37237(11) -0.69220(10) 1.000 0.0249(3) . .
O2 O Uani -0.01718(6) -0.40399(16) -0.75332(12) 1.000 0.0419(3) . .
O3 O Uani -0.23444(6) -0.54601(13) -0.22265(11) 1.000 0.0324(3) . .
O4 O Uani -0.22674(6) -0.29348(12) -0.20816(11) 1.000 0.0308(3) . .
C1 C Uani -0.11971(7) 0.01254(15) -0.40493(14) 1.000 0.0223(3) . .
C2 C Uani -0.12292(9) 0.15181(16) -0.30661(14) 1.000 0.0304(4) . .
C3 C Uani -0.08341(9) 0.13366(18) -0.15188(15) 1.000 0.0317(4) . .
C4 C Uani -0.13429(9) 0.06595(19) -0.04665(14) 1.000 0.0319(4) . .
C5 C Uani -0.15468(8) -0.10379(17) -0.07444(14) 1.000 0.0279(4) . .
C6 C Uani -0.18975(7) -0.14412(15) -0.22832(14) 1.000 0.0231(3) . .
C7 C Uani -0.13394(6) -0.14820(15) -0.34409(12) 1.000 0.0201(3) . .
C8 C Uani -0.16151(7) -0.26282(15) -0.46554(13) 1.000 0.0211(3) . .
C9 C Uani -0.10579(7) -0.26394(15) -0.57765(13) 1.000 0.0218(4) . .
C10 C Uani -0.09695(8) -0.10574(17) -0.64483(14) 1.000 0.0252(4) . .
C11 C Uani -0.10316(7) 0.02905(15) -0.54277(14) 1.000 0.0231(3) . .
C12 C Uani -0.08356(7) -0.42664(17) -0.77698(14) 1.000 0.0270(4) . .
C13 C Uani -0.12064(10) -0.51655(18) -0.90349(16) 1.000 0.0339(4) . .
C14 C Uani -0.09057(8) 0.18210(17) -0.61510(15) 1.000 0.0294(4) . .
C15 C Uani -0.16683(7) -0.42320(17) -0.39956(14) 1.000 0.0254(3) . .
C16 C Uani -0.21125(7) -0.42827(17) -0.27107(13) 1.000 0.0249(4) . .
H2A H Uiso -0.17620 0.17710 -0.29960 1.000 0.0360 calc R
H2B H Uiso -0.10040 0.24120 -0.35300 1.000 0.0360 calc R
H3A H Uiso -0.03930 0.06530 -0.15480 1.000 0.0380 calc R
H3B H Uiso -0.06520 0.23640 -0.11570 1.000 0.0380 calc R
H4A H Uiso -0.18100 0.12770 -0.05270 1.000 0.0380 calc R
H4B H Uiso -0.10920 0.07620 0.05350 1.000 0.0380 calc R
H5A H Uiso -0.19010 -0.13520 -0.00490 1.000 0.0340 calc R
H5B H Uiso -0.10870 -0.16680 -0.05290 1.000 0.0340 calc R
H6 H Uiso -0.22920 -0.06540 -0.25860 1.000 0.0280 calc R
H7 H Uiso -0.08510 -0.18800 -0.29600 1.000 0.0240 calc R
H8 H Uiso -0.21190 -0.23000 -0.51220 1.000 0.0250 calc R
H9 H Uiso -0.05600 -0.30060 -0.53120 1.000 0.0260 calc R
H10A H Uiso -0.04740 -0.10110 -0.68250 1.000 0.0300 calc R
H10B H Uiso -0.13570 -0.09400 -0.72870 1.000 0.0300 calc R
H13A H Uiso -0.15570 -0.44910 -0.96260 1.000 0.0410 calc R
H13B H Uiso -0.14790 -0.60460 -0.86770 1.000 0.0410 calc R
H13C H Uiso -0.08250 -0.55480 -0.96290 1.000 0.0410 calc R
H14A H Uiso -0.12890 0.19680 -0.69770 1.000 0.0350 calc R
H14B H Uiso -0.09380 0.26640 -0.54500 1.000 0.0350 calc R
H14C H Uiso -0.04080 0.18260 -0.64960 1.000 0.0350 calc R
H15A H Uiso -0.19010 -0.49450 -0.47520 1.000 0.0300 calc R
H15B H Uiso -0.11560 -0.46150 -0.36910 1.000 0.0300 calc R

loop_
_atom_type_symbol
_atom_type_description
_atom_type_scat_dispersion_real
_atom_type_scat_dispersion_imag
_atom_type_scat_source
O O 0.0492 0.0322 'International Tables Vol C Tables 4.2.6.8 and 6.1.1.4'
H H 0.0000 0.0000 'International Tables Vol C Tables 4.2.6.8 and 6.1.1.4'
C C 0.0181 0.0091 'International Tables Vol C Tables 4.2.6.8 and 6.1.1.4'

loop_
_geom_angle_atom_site_label_1
_geom_angle_atom_site_label_2
_geom_angle_atom_site_label_3
_geom_angle
_geom_angle_site_symmetry_1
_geom_angle_site_symmetry_2
_geom_angle_site_symmetry_3
_geom_angle_publ_flag
C9 O1 C12 116.35(10) . . . yes
C6 O4 C16 125.89(11) . . . yes
C2 C1 C7 118.72(11) . . . no
C2 C1 C11 120.80(12) . . . no
C7 C1 C11 120.47(11) . . . no
C1 C2 C3 115.87(12) . . . no
C2 C3 C4 112.74(13) . . . no
C3 C4 C5 114.24(12) . . . no
C4 C5 C6 116.21(11) . . . no
O4 C6 C5 103.12(10) . . . yes
O4 C6 C7 113.81(10) . . . yes
C5 C6 C7 114.64(10) . . . no
C1 C7 C6 112.43(10) . . . no
C1 C7 C8 111.56(10) . . . no
C6 C7 C8 109.85(10) . . . no
C7 C8 C9 108.64(10) . . . no
C7 C8 C15 108.72(10) . . . no
C9 C8 C15 110.10(11) . . . no
O1 C9 C8 107.32(10) . . . yes
O1 C9 C10 108.78(10) . . . yes
C8 C9 C10 112.38(11) . . . no
C9 C10 C11 114.77(11) . . . no
C1 C11 C10 123.31(12) . . . no
C1 C11 C14 124.84(12) . . . no
C10 C11 C14 111.84(11) . . . no
O1 C12 O2 123.55(13) . . . yes
O1 C12 C13 111.44(12) . . . yes
O2 C12 C13 125.01(13) . . . yes
C8 C15 C16 113.97(12) . . . no
O3 C16 O4 118.28(12) . . . yes
O3 C16 C15 123.66(13) . . . yes
O4 C16 C15 118.06(12) . . . yes
C1 C2 H2A 108.00 . . . no
C1 C2 H2B 108.00 . . . no
C3 C2 H2A 108.00 . . . no
C3 C2 H2B 108.00 . . . no
H2A C2 H2B 107.00 . . . no
C2 C3 H3A 109.00 . . . no
C2 C3 H3B 109.00 . . . no
C4 C3 H3A 109.00 . . . no
C4 C3 H3B 109.00 . . . no
H3A C3 H3B 108.00 . . . no
C3 C4 H4A 109.00 . . . no
C3 C4 H4B 109.00 . . . no
C5 C4 H4A 109.00 . . . no
C5 C4 H4B 109.00 . . . no
H4A C4 H4B 108.00 . . . no
C4 C5 H5A 108.00 . . . no
C4 C5 H5B 108.00 . . . no
C6 C5 H5A 108.00 . . . no
C6 C5 H5B 108.00 . . . no
H5A C5 H5B 107.00 . . . no
O4 C6 H6 108.00 . . . no
C5 C6 H6 108.00 . . . no
C7 C6 H6 108.00 . . . no
C1 C7 H7 108.00 . . . no
C6 C7 H7 108.00 . . . no
C8 C7 H7 108.00 . . . no
C7 C8 H8 110.00 . . . no
C9 C8 H8 110.00 . . . no
C15 C8 H8 110.00 . . . no
O1 C9 H9 109.00 . . . no
C8 C9 H9 109.00 . . . no
C10 C9 H9 109.00 . . . no
C9 C10 H10A 109.00 . . . no
C9 C10 H10B 109.00 . . . no
C11 C10 H10A 109.00 . . . no
C11 C10 H10B 109.00 . . . no
H10A C10 H10B 108.00 . . . no
C12 C13 H13A 109.00 . . . no
C12 C13 H13B 109.00 . . . no
C12 C13 H13C 109.00 . . . no
H13A C13 H13B 110.00 . . . no
H13A C13 H13C 109.00 . . . no
H13B C13 H13C 109.00 . . . no
C11 C14 H14A 109.00 . . . no
C11 C14 H14B 109.00 . . . no
C11 C14 H14C 109.00 . . . no
H14A C14 H14B 109.00 . . . no
H14A C14 H14C 109.00 . . . no
H14B C14 H14C 109.00 . . . no
C8 C15 H15A 109.00 . . . no
C8 C15 H15B 109.00 . . . no
C16 C15 H15A 109.00 . . . no
C16 C15 H15B 109.00 . . . no
H15A C15 H15B 108.00 . . . no

loop_
_geom_bond_atom_site_label_1
_geom_bond_atom_site_label_2
_geom_bond_distance
_geom_bond_site_symmetry_1
_geom_bond_site_symmetry_2
_geom_bond_publ_flag
O1 C9 1.4621(16) . . yes
O1 C12 1.3434(16) . . yes
O2 C12 1.2042(17) . . yes
O3 C16 1.2020(18) . . yes
O4 C6 1.4701(17) . . yes
O4 C16 1.3423(17) . . yes
C1 C2 1.5113(19) . . no
C1 C7 1.5278(18) . . no
C1 C11 1.3475(18) . . no
C2 C3 1.5357(19) . . no
C3 C4 1.521(2) . . no
C4 C5 1.524(2) . . no
C5 C6 1.5334(18) . . no
C6 C7 1.5435(17) . . no
C7 C8 1.5378(17) . . no
C8 C9 1.5162(17) . . no
C8 C15 1.5189(19) . . no
C9 C10 1.5145(19) . . no
C10 C11 1.5091(19) . . no
C11 C14 1.5077(19) . . no
C12 C13 1.499(2) . . no
C15 C16 1.5014(18) . . no
C2 H2A 0.9900 . . no
C2 H2B 0.9900 . . no
C3 H3A 0.9900 . . no
C3 H3B 0.9900 . . no
C4 H4A 0.9900 . . no
C4 H4B 0.9900 . . no
C5 H5A 0.9900 . . no
C5 H5B 0.9900 . . no
C6 H6 1.0000 . . no
C7 H7 1.0000 . . no
C8 H8 1.0000 . . no
C9 H9 1.0000 . . no
C10 H10A 0.9900 . . no
C10 H10B 0.9900 . . no
C13 H13A 0.9800 . . no
C13 H13B 0.9800 . . no
C13 H13C 0.9800 . . no
C14 H14A 0.9800 . . no
C14 H14B 0.9800 . . no
C14 H14C 0.9800 . . no
C15 H15A 0.9900 . . no
C15 H15B 0.9900 . . no

loop_
_geom_contact_atom_site_label_1
_geom_contact_atom_site_label_2
_geom_contact_distance
_geom_contact_site_symmetry_1
_geom_contact_site_symmetry_2
_geom_contact_publ_flag
O2 C10 3.1593(19) . . no
O3 C13 3.4147(19) . 1_556 no
O3 C10 3.1833(18) . 4_444 no
O1 H15A 2.5700 . . no
O2 H7 2.6200 . 2_554 no
O2 H15B 2.5800 . 2_554 no
O2 H10A 2.7600 . . no
O2 H9 2.4100 . . no
O3 H2A 2.7300 . 1_545 no
O3 H13A 2.7800 . 1_556 no
O3 H5A 2.7300 . 4_445 no
O3 H10B 2.3600 . 4_444 no
O4 H8 2.9100 . . no
O4 H13A 2.8200 . 1_556 no
O4 H14A 2.6500 . 4_444 no
C10 O2 3.1593(19) . . no
C10 O3 3.1833(18) . 4_454 no
C13 O3 3.4147(19) . 1_554 no
C2 H6 2.7400 . . no
C2 H14B 2.5200 . . no
C2 H14C 3.0200 . 2_554 no
C3 H14C 3.0700 . 2_554 no
C3 H7 3.0800 . . no
C6 H2A 2.8600 . . no
C7 H3A 2.9500 . . no
C9 H9 2.9900 . 2_554 no
C11 H8 3.0000 . . no
C12 H10A 2.9900 . . no
C12 H10B 3.0600 . . no
C14 H2B 2.5000 . . no
C14 H13B 3.0600 . 1_565 no
C16 H7 3.1000 . . no
C16 H13A 2.9300 . 1_556 no
C16 H10B 3.1000 . 4_444 no
C16 H14A 3.0500 . 4_444 no
H2A O3 2.7300 . 1_565 no
H2A C6 2.8600 . . no
H2A H4A 2.3300 . . no
H2A H6 2.3500 . . no
H2B C14 2.5000 . . no
H2B H14B 1.8100 . . no
H2B H15B 2.5800 . 1_565 no
H2B H14C 2.5800 . 2_554 no
H3A C7 2.9500 . . no
H3A H5B 2.5900 . . no
H3B H13C 2.3300 . 1_566 no
H4A H2A 2.3300 . . no
H4B H10B 2.5800 . 1_556 no
H4B H14A 2.5800 . 1_556 no
H5A O3 2.7300 . 4_455 no
H5B H3A 2.5900 . . no
H5B H7 2.3400 . . no
H6 C2 2.7400 . . no
H6 H2A 2.3500 . . no
H7 C3 3.0800 . . no
H7 C16 3.1000 . . no
H7 H5B 2.3400 . . no
H7 H9 2.4900 . . no
H7 H15B 2.5000 . . no
H7 O2 2.6200 . 2_554 no
H7 H10A 2.5200 . 2_554 no
H8 O4 2.9100 . . no
H8 C11 3.0000 . . no
H9 O2 2.4100 . . no
H9 H7 2.4900 . . no
H9 H15B 2.3800 . . no
H9 C9 2.9900 . 2_554 no
H9 H9 2.0300 . 2_554 no
H10A O2 2.7600 . . no
H10A C12 2.9900 . . no
H10A H14C 2.4700 . . no
H10A H7 2.5200 . 2_554 no
H10B C12 3.0600 . . no
H10B H4B 2.5800 . 1_554 no
H10B H14A 2.5300 . . no
H10B O3 2.3600 . 4_454 no
H10B C16 3.1000 . 4_454 no
H13A O3 2.7800 . 1_554 no
H13A O4 2.8200 . 1_554 no
H13A C16 2.9300 . 1_554 no
H13B C14 3.0600 . 1_545 no
H13B H14A 2.3300 . 1_545 no
H13C H3B 2.3300 . 1_544 no
H14A H4B 2.5800 . 1_554 no
H14A H10B 2.5300 . . no
H14A H13B 2.3300 . 1_565 no
H14A O4 2.6500 . 4_454 no
H14A C16 3.0500 . 4_454 no
H14B C2 2.5200 . . no
H14B H2B 1.8100 . . no
H14C H10A 2.4700 . . no
H14C C2 3.0200 . 2_554 no
H14C C3 3.0700 . 2_554 no
H14C H2B 2.5800 . 2_554 no
H15A O1 2.5700 . . no
H15B H2B 2.5800 . 1_545 no
H15B H7 2.5000 . . no
H15B H9 2.3800 . . no
H15B O2 2.5800 . 2_554 no

loop_
_geom_hbond_atom_site_label_D
_geom_hbond_atom_site_label_H
_geom_hbond_atom_site_label_A
_geom_hbond_distance_DH
_geom_hbond_distance_HA
_geom_hbond_distance_DA
_geom_hbond_angle_DHA
_geom_hbond_site_symmetry_A
_geom_hbond_publ_flag
C10 H10B O3 0.9900 2.3600 3.1833(18) 140.00 4_454 yes
C15 H15B O2 0.9900 2.5800 3.4550(17) 148.00 2_554 yes

loop_
_geom_torsion_atom_site_label_1
_geom_torsion_atom_site_label_2
_geom_torsion_atom_site_label_3
_geom_torsion_atom_site_label_4
_geom_torsion
_geom_torsion_site_symmetry_1
_geom_torsion_site_symmetry_2
_geom_torsion_site_symmetry_3
_geom_torsion_site_symmetry_4
_geom_torsion_publ_flag
C12 O1 C9 C8 -160.11(11) . . . . no
C12 O1 C9 C10 78.07(13) . . . . no
C9 O1 C12 O2 8.3(2) . . . . no
C9 O1 C12 C13 -171.29(11) . . . . no
C16 O4 C6 C7 5.82(17) . . . . no
C16 O4 C6 C5 -118.98(13) . . . . no
C6 O4 C16 O3 164.89(12) . . . . no
C6 O4 C16 C15 -16.00(18) . . . . no
C11 C1 C7 C8 -25.53(16) . . . . no
C2 C1 C7 C6 31.85(15) . . . . no
C2 C1 C7 C8 155.77(11) . . . . no
C11 C1 C7 C6 -149.46(12) . . . . no
C7 C1 C11 C10 -0.46(19) . . . . no
C7 C1 C11 C14 177.95(12) . . . . no
C11 C1 C2 C3 -134.60(14) . . . . no
C7 C1 C2 C3 44.09(18) . . . . no
C2 C1 C11 C10 178.21(12) . . . . no
C2 C1 C11 C14 -3.4(2) . . . . no
C1 C2 C3 C4 -88.32(16) . . . . no
C2 C3 C4 C5 69.35(16) . . . . no
C3 C4 C5 C6 -54.63(17) . . . . no
C4 C5 C6 C7 75.28(15) . . . . no
C4 C5 C6 O4 -160.46(12) . . . . no
O4 C6 C7 C8 32.98(14) . . . . no
C5 C6 C7 C8 151.36(11) . . . . no
O4 C6 C7 C1 157.84(10) . . . . no
C5 C6 C7 C1 -83.78(13) . . . . no
C1 C7 C8 C9 54.46(13) . . . . no
C6 C7 C8 C15 -60.36(13) . . . . no
C6 C7 C8 C9 179.83(10) . . . . no
C1 C7 C8 C15 174.27(10) . . . . no
C15 C8 C9 C10 -178.76(10) . . . . no
C7 C8 C15 C16 51.95(14) . . . . no
C7 C8 C9 C10 -59.81(13) . . . . no
C7 C8 C9 O1 -179.36(9) . . . . no
C9 C8 C15 C16 170.85(10) . . . . no
C15 C8 C9 O1 61.70(12) . . . . no
O1 C9 C10 C11 153.31(11) . . . . no
C8 C9 C10 C11 34.62(15) . . . . no
C9 C10 C11 C14 177.59(11) . . . . no
C9 C10 C11 C1 -3.82(19) . . . . no
C8 C15 C16 O4 -14.55(16) . . . . no
C8 C15 C16 O3 164.51(12) . . . . no

loop_
_cod_related_entry_id
_cod_related_entry_database
_cod_related_entry_code
1 ChemSpider 26995463
